data_4118246
loop_
_publ_author_name
'Philipp C. Roosen'
'Venkata A. Kallepalli'
'Buddhadeb Chattopadhyay'
'Daniel A. Singleton'
'Robert E. Maleczka'
'Milton R. Smith'

_publ_section_title
;
 Outer-Sphere Direction in Iridium C-H Borylation
;
_journal_name_full 'Journal of the American Chemical Society'
_journal_page_first 11350
_journal_page_last 11353
_journal_paper_doi 10.1021/ja303443m
_journal_volume 134
_journal_year 2012
_chemical_formula_moiety 'C18 H27 B Cl N O5'
_chemical_formula_sum 'C18 H27 B Cl N O5'
_chemical_formula_weight 383.67
_space_group_IT_number 14
_symmetry_cell_setting monoclinic
_symmetry_Int_Tables_number 14
_symmetry_space_group_name_Hall '-P 2yn'
_symmetry_space_group_name_H-M 'P 1 21/n 1'
_atom_sites_solution_hydrogens geom
_atom_sites_solution_primary direct
_atom_sites_solution_secondary difmap
_audit_creation_method SHELXL-97
_cell_angle_alpha 90.00
_cell_angle_beta 90.1600(10)
_cell_angle_gamma 90.00
_cell_formula_units_Z 4
_cell_length_a 10.43390(10)
_cell_length_b 10.3572(2)
_cell_length_c 18.9283(3)
_cell_measurement_reflns_used 9402
_cell_measurement_temperature 173(2)
_cell_measurement_theta_max 71.28
_cell_measurement_theta_min 4.27
_cell_volume 2045.50(5)
_computing_cell_refinement 'APEX2 (BRUKER, V2008.5-0, 2006)'
_computing_data_collection 'COSMO (BRUKER, V1.58, 2006)'
_computing_data_reduction 'SAINT (BRUKER, V7.34A, 2006)'
_computing_molecular_graphics 'SHELXTL (Sheldrick, Acta Cryst. A64 2008, 112-122)'
_computing_publication_material 'SHELXTL (Sheldrick, Acta Cryst. A64 2008, 112-122)'
_computing_structure_refinement 'SHELXL (Sheldrick, Acta Cryst. A64 2008, 112-122)'
_computing_structure_solution 'SHELXS (Sheldrick, Acta Cryst. A64 2008, 112-122)'
_diffrn_ambient_temperature 173(2)
_diffrn_detector_area_resol_mean 836.6
_diffrn_measured_fraction_theta_full 0.956
_diffrn_measured_fraction_theta_max 0.926
_diffrn_measurement_device_type 'Bruker APEX-II CCD'
_diffrn_measurement_method '\w,and/f 0.5 deg'
_diffrn_radiation_monochromator graphite
_diffrn_radiation_probe x-ray
_diffrn_radiation_type CuK\a
_diffrn_radiation_wavelength 1.54178
_diffrn_reflns_av_R_equivalents 0.0360
_diffrn_reflns_av_sigmaI/netI 0.0304
_diffrn_reflns_limit_h_max 12
_diffrn_reflns_limit_h_min -8
_diffrn_reflns_limit_k_max 12
_diffrn_reflns_limit_k_min -11
_diffrn_reflns_limit_l_max 23
_diffrn_reflns_limit_l_min -22
_diffrn_reflns_number 15442
_diffrn_reflns_theta_full 67.50
_diffrn_reflns_theta_max 71.70
_diffrn_reflns_theta_min 4.83
_diffrn_source 'fine-focus sealed tube'
_exptl_absorpt_coefficient_mu 1.879
_exptl_absorpt_correction_T_max 0.7895
_exptl_absorpt_correction_T_min 0.6183
_exptl_absorpt_correction_type multi-scan
_exptl_absorpt_process_details SADABS
_exptl_crystal_colour colourless
_exptl_crystal_density_diffrn 1.246
_exptl_crystal_description block
_exptl_crystal_F_000 816
_exptl_crystal_recrystallization_method 'pentane -10C'
_exptl_crystal_size_max 0.28
_exptl_crystal_size_mid 0.24
_exptl_crystal_size_min 0.13
_refine_diff_density_max 0.329
_refine_diff_density_min -0.483
_refine_diff_density_rms 0.047
_refine_ls_extinction_method none
_refine_ls_goodness_of_fit_ref 1.043
_refine_ls_hydrogen_treatment constr
_refine_ls_matrix_type full
_refine_ls_number_parameters 243
_refine_ls_number_reflns 3707
_refine_ls_number_restraints 0
_refine_ls_restrained_S_all 1.043
_refine_ls_R_factor_all 0.0483
_refine_ls_R_factor_gt 0.0422
_refine_ls_shift/su_max 0.001
_refine_ls_shift/su_mean 0.000
_refine_ls_structure_factor_coef Fsqd
_refine_ls_weighting_details 'calc w=1/[\s^2^(Fo^2^)+(0.0453P)^2^+1.5608P] where P=(Fo^2^+2Fc^2^)/3'
_refine_ls_weighting_scheme calc
_refine_ls_wR_factor_gt 0.1083
_refine_ls_wR_factor_ref 0.1120
_reflns_number_gt 3227
_reflns_number_total 3707
_reflns_threshold_expression >2sigma(I)
_cod_data_source_file ja303443m_si_002.cif
_cod_data_source_block mrs209
_cod_original_sg_symbol_H-M 'P 21/n'
_cod_database_code 4118246
_contact_crystallographer_name 'Richard Staples'
_contact_crystallographer_email xraystaples@chemistry.msu.com

loop_
_symmetry_equiv_pos_as_xyz
'x, y, z'
'-x+1/2, y+1/2, -z+1/2'
'-x, -y, -z'
'x-1/2, -y-1/2, z-1/2'

loop_
_atom_site_label
_atom_site_type_symbol
_atom_site_fract_x
_atom_site_fract_y
_atom_site_fract_z
_atom_site_U_iso_or_equiv
_atom_site_adp_type
_atom_site_occupancy
_atom_site_symmetry_multiplicity
_atom_site_calc_flag
_atom_site_refinement_flags
Cl1 Cl 0.71712(5) 0.18042(7) 1.02152(2) 0.04649(19) Uani 1 1 d .
O1 O 0.62767(12) 0.20510(14) 0.65498(6) 0.0295(3) Uani 1 1 d .
O2 O 0.84201(13) 0.16485(14) 0.66957(7) 0.0312(3) Uani 1 1 d .
O3 O 0.32634(12) 0.39204(14) 0.75656(7) 0.0291(3) Uani 1 1 d .
O4 O 0.36206(14) 0.33720(15) 0.87135(7) 0.0366(4) Uani 1 1 d .
O5 O 0.91771(12) 0.08064(14) 0.93372(7) 0.0299(3) Uani 1 1 d .
N1 N 0.50796(15) 0.29582(16) 0.78372(8) 0.0254(3) Uani 1 1 d .
H1 H 0.5177 0.3019 0.7377 0.030 Uiso 1 1 calc R
B1 B 0.7277(2) 0.1889(2) 0.70140(11) 0.0257(4) Uani 1 1 d .
C1 C 0.71622(17) 0.19229(18) 0.78345(9) 0.0238(4) Uani 1 1 d .
C2 C 0.61085(17) 0.23992(17) 0.82152(9) 0.0225(4) Uani 1 1 d .
C3 C 0.61173(18) 0.23436(18) 0.89526(9) 0.0257(4) Uani 1 1 d .
H3 H 0.5409 0.2662 0.9214 0.031 Uiso 1 1 calc R
C4 C 0.71613(18) 0.18240(18) 0.92971(9) 0.0254(4) Uani 1 1 d .
C5 C 0.82200(17) 0.13304(18) 0.89395(9) 0.0230(4) Uani 1 1 d .
C6 C 0.81986(17) 0.13974(18) 0.82095(10) 0.0252(4) Uani 1 1 d .
H6 H 0.8912 0.1076 0.7953 0.030 Uiso 1 1 calc R
C7 C 0.39505(18) 0.34166(18) 0.81032(10) 0.0256(4) Uani 1 1 d .
C8 C 1.02495(18) 0.0281(2) 0.89671(10) 0.0310(4) Uani 1 1 d .
H8A H 0.9955 -0.0401 0.8647 0.047 Uiso 1 1 calc R
H8B H 1.0861 -0.0081 0.9307 0.047 Uiso 1 1 calc R
H8C H 1.0667 0.0965 0.8694 0.047 Uiso 1 1 calc R
C9 C 0.19889(18) 0.45017(19) 0.77011(10) 0.0284(4) Uani 1 1 d .
C10 C 0.2111(2) 0.5623(2) 0.82146(12) 0.0386(5) Uani 1 1 d .
H10A H 0.2299 0.5291 0.8688 0.058 Uiso 1 1 calc R
H10B H 0.1305 0.6109 0.8224 0.058 Uiso 1 1 calc R
H10C H 0.2808 0.6193 0.8063 0.058 Uiso 1 1 calc R
C11 C 0.1069(2) 0.3476(2) 0.79677(13) 0.0385(5) Uani 1 1 d .
H11A H 0.1071 0.2740 0.7642 0.058 Uiso 1 1 calc R
H11B H 0.0203 0.3837 0.7995 0.058 Uiso 1 1 calc R
H11C H 0.1341 0.3188 0.8438 0.058 Uiso 1 1 calc R
C12 C 0.1599(2) 0.4964(3) 0.69732(12) 0.0422(5) Uani 1 1 d .
H12A H 0.2194 0.5636 0.6815 0.063 Uiso 1 1 calc R
H12B H 0.0728 0.5316 0.6991 0.063 Uiso 1 1 calc R
H12C H 0.1623 0.4237 0.6642 0.063 Uiso 1 1 calc R
C13 C 0.67630(19) 0.1615(2) 0.58542(9) 0.0291(4) Uani 1 1 d .
C14 C 0.82252(19) 0.18533(19) 0.59359(10) 0.0282(4) Uani 1 1 d .
C15 C 0.6115(2) 0.2386(3) 0.52779(11) 0.0432(6) Uani 1 1 d .
H15A H 0.5190 0.2219 0.5287 0.065 Uiso 1 1 calc R
H15B H 0.6461 0.2130 0.4818 0.065 Uiso 1 1 calc R
H15C H 0.6272 0.3308 0.5355 0.065 Uiso 1 1 calc R
C16 C 0.6416(2) 0.0192(2) 0.57931(12) 0.0409(5) Uani 1 1 d .
H16A H 0.6828 -0.0291 0.6177 0.061 Uiso 1 1 calc R
H16B H 0.6712 -0.0143 0.5338 0.061 Uiso 1 1 calc R
H16C H 0.5484 0.0092 0.5826 0.061 Uiso 1 1 calc R
C17 C 0.8618(2) 0.3238(2) 0.57809(13) 0.0430(5) Uani 1 1 d .
H17A H 0.8048 0.3831 0.6033 0.064 Uiso 1 1 calc R
H17B H 0.8555 0.3400 0.5272 0.064 Uiso 1 1 calc R
H17C H 0.9503 0.3376 0.5938 0.064 Uiso 1 1 calc R
C18 C 0.9070(2) 0.0912(2) 0.55375(11) 0.0356(5) Uani 1 1 d .
H18A H 0.9972 0.1119 0.5627 0.053 Uiso 1 1 calc R
H18B H 0.8891 0.0978 0.5030 0.053 Uiso 1 1 calc R
H18C H 0.8891 0.0031 0.5698 0.053 Uiso 1 1 calc R

loop_
_atom_site_aniso_label
_atom_site_aniso_U_11
_atom_site_aniso_U_22
_atom_site_aniso_U_33
_atom_site_aniso_U_23
_atom_site_aniso_U_13
_atom_site_aniso_U_12
Cl1 0.0439(3) 0.0794(4) 0.0162(2) 0.0023(2) 0.0026(2) 0.0259(3)
O1 0.0262(7) 0.0449(8) 0.0172(6) -0.0026(6) 0.0017(5) 0.0096(6)
O2 0.0258(7) 0.0491(9) 0.0189(7) 0.0007(6) 0.0031(5) 0.0085(6)
O3 0.0234(7) 0.0401(8) 0.0237(7) 0.0036(6) 0.0030(5) 0.0092(5)
O4 0.0338(8) 0.0542(10) 0.0219(7) 0.0023(6) 0.0047(6) 0.0153(6)
O5 0.0285(7) 0.0407(8) 0.0204(6) 0.0009(6) -0.0001(5) 0.0095(6)
N1 0.0243(8) 0.0355(9) 0.0164(7) 0.0010(6) 0.0023(6) 0.0066(6)
B1 0.0260(11) 0.0295(11) 0.0217(10) 0.0008(8) 0.0030(8) 0.0042(8)
C1 0.0245(9) 0.0279(10) 0.0190(9) -0.0001(7) 0.0018(7) 0.0005(7)
C2 0.0230(9) 0.0230(9) 0.0214(9) -0.0003(7) 0.0009(7) 0.0000(7)
C3 0.0277(10) 0.0284(10) 0.0210(9) -0.0018(7) 0.0047(7) 0.0044(7)
C4 0.0299(10) 0.0307(10) 0.0156(8) -0.0001(7) 0.0020(7) 0.0018(7)
C5 0.0239(9) 0.0241(9) 0.0211(9) 0.0007(7) -0.0009(7) 0.0005(7)
C6 0.0238(9) 0.0297(10) 0.0221(9) -0.0009(7) 0.0047(7) 0.0022(7)
C7 0.0257(10) 0.0286(10) 0.0225(9) -0.0001(7) 0.0018(7) 0.0029(7)
C8 0.0270(10) 0.0392(11) 0.0269(10) 0.0031(8) 0.0014(8) 0.0095(8)
C9 0.0239(10) 0.0324(11) 0.0290(10) 0.0010(8) 0.0040(7) 0.0074(8)
C10 0.0399(12) 0.0336(12) 0.0422(12) -0.0030(9) 0.0045(9) 0.0061(9)
C11 0.0315(11) 0.0377(12) 0.0464(13) -0.0017(10) 0.0071(9) -0.0003(9)
C12 0.0330(12) 0.0583(15) 0.0352(12) 0.0059(10) 0.0003(9) 0.0168(10)
C13 0.0330(11) 0.0384(11) 0.0158(9) -0.0023(8) 0.0042(7) 0.0081(8)
C14 0.0321(10) 0.0347(11) 0.0178(9) 0.0013(7) 0.0055(7) 0.0064(8)
C15 0.0497(14) 0.0579(15) 0.0221(10) -0.0002(10) -0.0028(9) 0.0173(11)
C16 0.0427(13) 0.0460(13) 0.0339(11) -0.0066(10) 0.0049(9) -0.0040(10)
C17 0.0477(14) 0.0383(13) 0.0430(13) 0.0013(10) 0.0119(10) -0.0007(10)
C18 0.0369(12) 0.0416(12) 0.0284(10) 0.0018(9) 0.0130(8) 0.0095(9)

loop_
_atom_type_symbol
_atom_type_description
_atom_type_scat_dispersion_real
_atom_type_scat_dispersion_imag
_atom_type_scat_source
C C 0.0181 0.0091 'International Tables Vol C Tables 4.2.6.8 and 6.1.1.4'
H H 0.0000 0.0000 'International Tables Vol C Tables 4.2.6.8 and 6.1.1.4'
N N 0.0311 0.0180 'International Tables Vol C Tables 4.2.6.8 and 6.1.1.4'
O O 0.0492 0.0322 'International Tables Vol C Tables 4.2.6.8 and 6.1.1.4'
B B 0.0090 0.0039 'International Tables Vol C Tables 4.2.6.8 and 6.1.1.4'
Cl Cl 0.3639 0.7018 'International Tables Vol C Tables 4.2.6.8 and 6.1.1.4'

loop_
_geom_angle_atom_site_label_1
_geom_angle_atom_site_label_2
_geom_angle_atom_site_label_3
_geom_angle
B1 O1 C13 105.65(14)
B1 O2 C14 106.76(15)
C7 O3 C9 120.12(14)
C5 O5 C8 117.05(14)
C7 N1 C2 127.60(15)
C7 N1 H1 116.2
C2 N1 H1 116.2
O2 B1 O1 113.88(16)
O2 B1 C1 121.02(17)
O1 B1 C1 125.08(17)
C6 C1 C2 118.69(16)
C6 C1 B1 115.75(16)
C2 C1 B1 125.54(17)
C3 C2 C1 119.65(16)
C3 C2 N1 121.73(16)
C1 C2 N1 118.59(15)
C4 C3 C2 119.48(16)
C4 C3 H3 120.3
C2 C3 H3 120.3
C3 C4 C5 122.68(16)
C3 C4 Cl1 118.72(14)
C5 C4 Cl1 118.59(14)
O5 C5 C6 125.58(16)
O5 C5 C4 117.30(15)
C6 C5 C4 117.12(16)
C5 C6 C1 122.37(16)
C5 C6 H6 118.8
C1 C6 H6 118.8
O4 C7 O3 125.78(17)
O4 C7 N1 125.97(18)
O3 C7 N1 108.26(15)
O5 C8 H8A 109.5
O5 C8 H8B 109.5
H8A C8 H8B 109.5
O5 C8 H8C 109.5
H8A C8 H8C 109.5
H8B C8 H8C 109.5
O3 C9 C12 102.11(14)
O3 C9 C11 109.94(16)
C12 C9 C11 110.81(19)
O3 C9 C10 110.34(16)
C12 C9 C10 111.27(18)
C11 C9 C10 111.96(17)
C9 C10 H10A 109.5
C9 C10 H10B 109.5
H10A C10 H10B 109.5
C9 C10 H10C 109.5
H10A C10 H10C 109.5
H10B C10 H10C 109.5
C9 C11 H11A 109.5
C9 C11 H11B 109.5
H11A C11 H11B 109.5
C9 C11 H11C 109.5
H11A C11 H11C 109.5
H11B C11 H11C 109.5
C9 C12 H12A 109.5
C9 C12 H12B 109.5
H12A C12 H12B 109.5
C9 C12 H12C 109.5
H12A C12 H12C 109.5
H12B C12 H12C 109.5
O1 C13 C15 109.08(16)
O1 C13 C16 106.27(16)
C15 C13 C16 110.54(19)
O1 C13 C14 101.64(15)
C15 C13 C14 115.21(18)
C16 C13 C14 113.27(17)
O2 C14 C18 108.39(15)
O2 C14 C17 106.79(17)
C18 C14 C17 110.70(17)
O2 C14 C13 102.01(14)
C18 C14 C13 114.86(18)
C17 C14 C13 113.30(18)
C13 C15 H15A 109.5
C13 C15 H15B 109.5
H15A C15 H15B 109.5
C13 C15 H15C 109.5
H15A C15 H15C 109.5
H15B C15 H15C 109.5
C13 C16 H16A 109.5
C13 C16 H16B 109.5
H16A C16 H16B 109.5
C13 C16 H16C 109.5
H16A C16 H16C 109.5
H16B C16 H16C 109.5
C14 C17 H17A 109.5
C14 C17 H17B 109.5
H17A C17 H17B 109.5
C14 C17 H17C 109.5
H17A C17 H17C 109.5
H17B C17 H17C 109.5
C14 C18 H18A 109.5
C14 C18 H18B 109.5
H18A C18 H18B 109.5
C14 C18 H18C 109.5
H18A C18 H18C 109.5
H18B C18 H18C 109.5

loop_
_geom_bond_atom_site_label_1
_geom_bond_atom_site_label_2
_geom_bond_distance
Cl1 C4 1.7380(18)
O1 B1 1.373(3)
O1 C13 1.483(2)
O2 B1 1.361(2)
O2 C14 1.467(2)
O3 C7 1.348(2)
O3 C9 1.483(2)
O4 C7 1.207(2)
O5 C5 1.362(2)
O5 C8 1.430(2)
N1 C7 1.367(2)
N1 C2 1.413(2)
N1 H1 0.8800
B1 C1 1.558(3)
C1 C6 1.402(3)
C1 C2 1.406(2)
C2 C3 1.397(2)
C3 C4 1.377(3)
C3 H3 0.9500
C4 C5 1.394(3)
C5 C6 1.384(3)
C6 H6 0.9500
C8 H8A 0.9800
C8 H8B 0.9800
C8 H8C 0.9800
C9 C12 1.513(3)
C9 C11 1.519(3)
C9 C10 1.519(3)
C10 H10A 0.9800
C10 H10B 0.9800
C10 H10C 0.9800
C11 H11A 0.9800
C11 H11B 0.9800
C11 H11C 0.9800
C12 H12A 0.9800
C12 H12B 0.9800
C12 H12C 0.9800
C13 C15 1.510(3)
C13 C16 1.523(3)
C13 C14 1.553(3)
C14 C18 1.516(3)
C14 C17 1.521(3)
C15 H15A 0.9800
C15 H15B 0.9800
C15 H15C 0.9800
C16 H16A 0.9800
C16 H16B 0.9800
C16 H16C 0.9800
C17 H17A 0.9800
C17 H17B 0.9800
C17 H17C 0.9800
C18 H18A 0.9800
C18 H18B 0.9800
C18 H18C 0.9800

loop_
_geom_hbond_atom_site_label_D
_geom_hbond_atom_site_label_H
_geom_hbond_atom_site_label_A
_geom_hbond_distance_DH
_geom_hbond_distance_HA
_geom_hbond_distance_DA
_geom_hbond_angle_DHA
N1 H1 O1 0.88 2.19 2.8980(19) 137.6

loop_
_geom_torsion_atom_site_label_1
_geom_torsion_atom_site_label_2
_geom_torsion_atom_site_label_3
_geom_torsion_atom_site_label_4
_geom_torsion
C14 O2 B1 O1 9.0(2)
C14 O2 B1 C1 -172.78(17)
C13 O1 B1 O2 12.2(2)
C13 O1 B1 C1 -165.89(19)
O2 B1 C1 C6 -14.7(3)
O1 B1 C1 C6 163.28(19)
O2 B1 C1 C2 167.01(18)
O1 B1 C1 C2 -15.0(3)
C6 C1 C2 C3 0.2(3)
B1 C1 C2 C3 178.46(18)
C6 C1 C2 N1 178.41(17)
B1 C1 C2 N1 -3.3(3)
C7 N1 C2 C3 -5.3(3)
C7 N1 C2 C1 176.58(18)
C1 C2 C3 C4 0.1(3)
N1 C2 C3 C4 -178.02(18)
C2 C3 C4 C5 -0.7(3)
C2 C3 C4 Cl1 178.28(15)
C8 O5 C5 C6 0.0(3)
C8 O5 C5 C4 178.90(17)
C3 C4 C5 O5 -178.07(18)
Cl1 C4 C5 O5 2.9(2)
C3 C4 C5 C6 1.0(3)
Cl1 C4 C5 C6 -178.04(15)
O5 C5 C6 C1 178.33(18)
C4 C5 C6 C1 -0.6(3)
C2 C1 C6 C5 0.1(3)
B1 C1 C6 C5 -178.37(18)
C9 O3 C7 O4 0.8(3)
C9 O3 C7 N1 -179.54(15)
C2 N1 C7 O4 -3.1(3)
C2 N1 C7 O3 177.26(17)
C7 O3 C9 C12 178.43(18)
C7 O3 C9 C11 -63.9(2)
C7 O3 C9 C10 60.1(2)
B1 O1 C13 C15 -148.64(19)
B1 O1 C13 C16 92.17(19)
B1 O1 C13 C14 -26.53(19)
B1 O2 C14 C18 -146.56(18)
B1 O2 C14 C17 94.15(19)
B1 O2 C14 C13 -25.0(2)
O1 C13 C14 O2 30.96(18)
C15 C13 C14 O2 148.73(17)
C16 C13 C14 O2 -82.62(18)
O1 C13 C14 C18 147.97(16)
C15 C13 C14 C18 -94.3(2)
C16 C13 C14 C18 34.4(2)
O1 C13 C14 C17 -83.45(19)
C15 C13 C14 C17 34.3(2)
C16 C13 C14 C17 162.97(17)

loop_
_cod_related_entry_id
_cod_related_entry_database
_cod_related_entry_code
1 ChemSpider 30660646
